data_7030500
loop_
_publ_author_name
'Liu, Isiah Po-Chun'
'Chen, Chi-Fen'
'Hua, Shao-An'
'Chen, Chi-Hui'
'Wang, Hui-Ting'
'Lee, Gene-Hsiang'
'Peng, Shie-Ming'

_publ_section_title
;
 Clear evidence of electron delocalization: synthesis, structure,
 magnetism, EPR and DFT calculation of the asymmetric hexanickel string
 complex containing a single mixed-valence (Ni(2))(3+) unit.
;
_journal_issue 18
_journal_name_full 'Dalton transactions (Cambridge, England : 2003)'
_journal_page_first 3571
_journal_page_last 3573
_journal_paper_doi 10.1039/b901675a
_journal_year 2009
_chemical_formula_moiety '(C88H56N24ClNi6), (BF4)2, 7(CH2Cl2), (CH4O), (H2O)'
_chemical_formula_sum 'C96 H76 B2 Cl15 F8 N24 Ni6 O2'
_chemical_formula_weight 2655.44
_chemical_name_systematic
;
?
;
_space_group_IT_number 2
_symmetry_cell_setting triclinic
_symmetry_space_group_name_Hall '-P 1'
_symmetry_space_group_name_H-M 'P -1'
_atom_sites_solution_hydrogens geom
_atom_sites_solution_primary direct
_atom_sites_solution_secondary difmap
_audit_creation_method SHELXL-97
_cell_angle_alpha 67.7665(13)
_cell_angle_beta 74.9828(13)
_cell_angle_gamma 84.5772(12)
_cell_formula_units_Z 2
_cell_length_a 12.7134(3)
_cell_length_b 21.0171(5)
_cell_length_c 22.4171(6)
_cell_measurement_reflns_used all
_cell_measurement_temperature 150(2)
_cell_measurement_theta_max 25.00
_cell_measurement_theta_min 1.00
_cell_volume 5355.1(2)
_computing_cell_refinement DENZO-SMN
_computing_data_collection 'NONIUS COLLECT'
_computing_data_reduction DENZO-SMN
_computing_molecular_graphics 'Bruker SHELXTL'
_computing_publication_material 'Bruker SHELXTL'
_computing_structure_refinement 'SHELXL-97 (Sheldrick, 1997)'
_computing_structure_solution 'SHELXS-97 (Sheldrick, 1990)'
_diffrn_ambient_temperature 150(2)
_diffrn_measured_fraction_theta_full 0.998
_diffrn_measured_fraction_theta_max 0.998
_diffrn_measurement_device_type 'NONIUS KappaCCD'
_diffrn_measurement_method '\w scans'
_diffrn_radiation_monochromator graphite
_diffrn_radiation_source 'fine-focus sealed tube'
_diffrn_radiation_type MoK\a
_diffrn_radiation_wavelength 0.71073
_diffrn_reflns_av_R_equivalents 0.1048
_diffrn_reflns_av_sigmaI/netI 0.1415
_diffrn_reflns_limit_h_max 15
_diffrn_reflns_limit_h_min -14
_diffrn_reflns_limit_k_max 24
_diffrn_reflns_limit_k_min -24
_diffrn_reflns_limit_l_max 26
_diffrn_reflns_limit_l_min -21
_diffrn_reflns_number 64688
_diffrn_reflns_theta_full 25.00
_diffrn_reflns_theta_max 25.00
_diffrn_reflns_theta_min 1.01
_exptl_absorpt_coefficient_mu 1.483
_exptl_absorpt_correction_T_max 0.895
_exptl_absorpt_correction_T_min 0.658
_exptl_absorpt_correction_type multi-scan
_exptl_crystal_colour red-brown
_exptl_crystal_density_diffrn 1.647
_exptl_crystal_density_method 'not measured'
_exptl_crystal_description rod
_exptl_crystal_F_000 2682
_exptl_crystal_size_max 0.50
_exptl_crystal_size_mid 0.12
_exptl_crystal_size_min 0.10
_refine_diff_density_max 1.812
_refine_diff_density_min -0.929
_refine_diff_density_rms 0.170
_refine_ls_extinction_method none
_refine_ls_goodness_of_fit_ref 1.054
_refine_ls_hydrogen_treatment constr
_refine_ls_matrix_type full
_refine_ls_number_parameters 1360
_refine_ls_number_reflns 18813
_refine_ls_number_restraints 12
_refine_ls_restrained_S_all 1.056
_refine_ls_R_factor_all 0.1872
_refine_ls_R_factor_gt 0.0765
_refine_ls_shift/su_max 0.010
_refine_ls_shift/su_mean 0.001
_refine_ls_structure_factor_coef Fsqd
_refine_ls_weighting_details 'calc w=1/[\s^2^(Fo^2^)+(0.1303P)^2^+5.2813P] where P=(Fo^2^+2Fc^2^)/3'
_refine_ls_weighting_scheme calc
_refine_ls_wR_factor_gt 0.2127
_refine_ls_wR_factor_ref 0.2684
_reflns_number_gt 8454
_reflns_number_total 18813
_reflns_threshold_expression >2sigma(I)
_cod_data_source_file b901675a.txt
_cod_data_source_block ic11772
_cod_depositor_comments
;
The following automatic conversions were performed:

'_symmetry_cell_setting' value 'Triclinic' changed to 'triclinic'
according to
/usr/data/users/saulius/automatic-downloads/retrospective/RSC/lib/dictionaries/cif_core.dic
dictionary named 'cif_core.dic' version 2.4.2 from 2011-04-26.

Automatic conversion script
Id: cif_fix_values 2281 2013-09-26 08:29:07Z andrius 
;
_cod_original_sg_symbol_H-M P-1
_cod_database_code 7030500

loop_
_symmetry_equiv_pos_as_xyz
'x, y, z'
'-x, -y, -z'

loop_
_atom_site_label
_atom_site_type_symbol
_atom_site_fract_x
_atom_site_fract_y
_atom_site_fract_z
_atom_site_U_iso_or_equiv
_atom_site_adp_type
_atom_site_occupancy
_atom_site_symmetry_multiplicity
_atom_site_calc_flag
_atom_site_refinement_flags
_atom_site_disorder_assembly
_atom_site_disorder_group
Ni1 Ni 0.78326(9) 0.94735(6) 0.90771(6) 0.0259(3) Uani 1 1 d . . .
Ni2 Ni 0.87088(8) 0.87762(5) 0.84990(5) 0.0219(3) Uani 1 1 d . . .
Ni3 Ni 0.95728(8) 0.80784(5) 0.79170(5) 0.0213(3) Uani 1 1 d . . .
Ni4 Ni 1.04345(8) 0.73925(5) 0.73346(5) 0.0199(3) Uani 1 1 d . . .
Ni5 Ni 1.12944(8) 0.67104(5) 0.67529(5) 0.0206(3) Uani 1 1 d . . .
Ni6 Ni 1.21801(9) 0.60120(5) 0.61660(5) 0.0232(3) Uani 1 1 d . . .
Cl1 Cl 0.69361(18) 1.01727(12) 0.96844(12) 0.0337(6) Uani 1 1 d . . .
N1 N 0.6364(5) 0.9071(4) 0.9037(3) 0.0261(18) Uani 1 1 d . . .
N2 N 0.7336(6) 0.8226(4) 0.8690(4) 0.0268(18) Uani 1 1 d . . .
N3 N 0.8412(5) 0.7432(4) 0.8336(4) 0.0253(18) Uani 1 1 d . . .
N4 N 0.9479(5) 0.6645(3) 0.7941(3) 0.0226(17) Uani 1 1 d . . .
N5 N 1.0603(5) 0.5924(3) 0.7475(3) 0.0244(18) Uani 1 1 d . . .
N6 N 1.1772(6) 0.5249(3) 0.6981(4) 0.0266(18) Uani 1 1 d . . .
N7 N 0.7838(6) 1.0224(4) 0.8132(3) 0.0266(18) Uani 1 1 d . . .
N8 N 0.8338(5) 0.9402(3) 0.7646(3) 0.0198(16) Uani 1 1 d . . .
N9 N 0.8866(5) 0.8543(4) 0.7221(3) 0.0240(17) Uani 1 1 d . . .
N10 N 0.9411(5) 0.7689(3) 0.6789(3) 0.0242(17) Uani 1 1 d . . .
N11 N 1.0076(5) 0.6829(4) 0.6379(3) 0.0217(17) Uani 1 1 d . . .
N12 N 1.0793(5) 0.5952(3) 0.6004(3) 0.0215(17) Uani 1 1 d . . .
N13 N 0.9453(6) 0.9808(3) 0.8949(3) 0.0248(18) Uani 1 1 d . . .
N14 N 1.0183(5) 0.9254(3) 0.8210(3) 0.0237(17) Uani 1 1 d . . .
N15 N 1.0775(5) 0.8698(3) 0.7474(3) 0.0232(17) Uani 1 1 d . . .
N16 N 1.1379(5) 0.8140(3) 0.6731(3) 0.0211(17) Uani 1 1 d . . .
N17 N 1.1973(5) 0.7512(4) 0.6047(3) 0.0222(17) Uani 1 1 d . . .
N18 N 1.2494(5) 0.6841(3) 0.5397(3) 0.0231(17) Uani 1 1 d . . .
N19 N 0.7960(6) 0.8598(4) 0.9934(3) 0.0248(18) Uani 1 1 d . . .
N20 N 0.9141(6) 0.8065(3) 0.9304(3) 0.0233(17) Uani 1 1 d . . .
N21 N 1.0297(6) 0.7588(4) 0.8593(4) 0.0250(18) Uani 1 1 d . . .
N22 N 1.1433(5) 0.7102(3) 0.7888(3) 0.0231(17) Uani 1 1 d . . .
N23 N 1.2484(6) 0.6608(4) 0.7153(4) 0.0264(18) Uani 1 1 d . . .
N24 N 1.3474(5) 0.6147(3) 0.6385(4) 0.0245(17) Uani 1 1 d . . .
C1 C 0.5416(8) 0.9359(5) 0.9191(4) 0.032(2) Uani 1 1 d . . .
H1A H 0.5406 0.9730 0.9337 0.039 Uiso 1 1 calc R . .
C2 C 0.4426(7) 0.9158(5) 0.9154(5) 0.038(3) Uani 1 1 d . . .
H2A H 0.3779 0.9404 0.9248 0.045 Uiso 1 1 calc R . .
C3 C 0.4397(7) 0.8614(5) 0.8985(5) 0.037(3) Uani 1 1 d . . .
H3A H 0.3729 0.8460 0.8969 0.044 Uiso 1 1 calc R . .
C4 C 0.5379(7) 0.8277(5) 0.8832(4) 0.031(2) Uani 1 1 d . . .
C5 C 0.6361(7) 0.8526(5) 0.8849(4) 0.026(2) Uani 1 1 d . . .
C6 C 0.5462(8) 0.7716(5) 0.8625(5) 0.040(3) Uani 1 1 d . . .
H6A H 0.4828 0.7552 0.8578 0.048 Uiso 1 1 calc R . .
C7 C 0.6421(8) 0.7408(5) 0.8491(5) 0.039(3) Uani 1 1 d . . .
H7A H 0.6458 0.7014 0.8376 0.047 Uiso 1 1 calc R . .
C8 C 0.7385(7) 0.7679(5) 0.8525(4) 0.026(2) Uani 1 1 d . . .
C9 C 0.8593(7) 0.6763(5) 0.8376(5) 0.028(2) Uani 1 1 d . . .
C10 C 0.7961(8) 0.6218(5) 0.8875(5) 0.038(3) Uani 1 1 d . . .
H10A H 0.7352 0.6301 0.9187 0.045 Uiso 1 1 calc R . .
C11 C 0.8245(8) 0.5544(5) 0.8908(5) 0.035(2) Uani 1 1 d . . .
H11A H 0.7830 0.5164 0.9245 0.042 Uiso 1 1 calc R . .
C12 C 0.9147(7) 0.5433(4) 0.8438(5) 0.030(2) Uani 1 1 d . . .
C13 C 0.9724(7) 0.5997(5) 0.7960(4) 0.027(2) Uani 1 1 d . . .
C14 C 0.9495(8) 0.4771(5) 0.8447(5) 0.038(3) Uani 1 1 d . . .
H14A H 0.9101 0.4376 0.8772 0.045 Uiso 1 1 calc R . .
C15 C 1.0384(8) 0.4699(5) 0.7997(5) 0.034(2) Uani 1 1 d . . .
H15A H 1.0633 0.4251 0.8022 0.040 Uiso 1 1 calc R . .
C16 C 1.0962(7) 0.5285(4) 0.7480(4) 0.026(2) Uani 1 1 d . . .
C17 C 1.2419(7) 0.4640(4) 0.7103(5) 0.030(2) Uani 1 1 d . . .
C18 C 1.2477(8) 0.4216(5) 0.6740(5) 0.038(3) Uani 1 1 d . . .
H18A H 1.2075 0.4324 0.6412 0.046 Uiso 1 1 calc R . .
C19 C 1.3128(10) 0.3639(5) 0.6866(5) 0.055(3) Uani 1 1 d . . .
H19A H 1.3160 0.3350 0.6623 0.066 Uiso 1 1 calc R . .
C20 C 1.3725(8) 0.3470(5) 0.7329(5) 0.043(3) Uani 1 1 d . . .
H20A H 1.4180 0.3076 0.7397 0.051 Uiso 1 1 calc R . .
C21 C 1.3665(8) 0.3874(5) 0.7696(5) 0.047(3) Uani 1 1 d . . .
H21A H 1.4060 0.3751 0.8030 0.056 Uiso 1 1 calc R . .
C22 C 1.3026(8) 0.4463(5) 0.7579(5) 0.041(3) Uani 1 1 d . . .
H22A H 1.3002 0.4748 0.7826 0.049 Uiso 1 1 calc R . .
C23 C 0.7553(8) 1.0875(5) 0.8055(5) 0.037(3) Uani 1 1 d . . .
H23A H 0.7428 1.0996 0.8435 0.045 Uiso 1 1 calc R . .
C24 C 0.7425(8) 1.1381(5) 0.7476(5) 0.040(3) Uani 1 1 d . . .
H24A H 0.7237 1.1834 0.7460 0.048 Uiso 1 1 calc R . .
C25 C 0.7572(8) 1.1224(5) 0.6922(5) 0.039(3) Uani 1 1 d . . .
H25A H 0.7467 1.1561 0.6518 0.047 Uiso 1 1 calc R . .
C26 C 0.7880(7) 1.0557(5) 0.6965(5) 0.031(2) Uani 1 1 d . . .
C27 C 0.8013(7) 1.0073(5) 0.7568(5) 0.029(2) Uani 1 1 d . . .
C28 C 0.8073(7) 1.0342(5) 0.6406(5) 0.031(2) Uani 1 1 d . . .
H28A H 0.8005 1.0655 0.5982 0.038 Uiso 1 1 calc R . .
C29 C 0.8353(7) 0.9680(5) 0.6504(4) 0.033(2) Uani 1 1 d . . .
H29A H 0.8469 0.9530 0.6143 0.039 Uiso 1 1 calc R . .
C30 C 0.8478(7) 0.9204(4) 0.7125(4) 0.023(2) Uani 1 1 d . . .
C31 C 0.8663(7) 0.8180(4) 0.6858(4) 0.022(2) Uani 1 1 d . . .
C32 C 0.7739(7) 0.8276(5) 0.6595(5) 0.030(2) Uani 1 1 d . . .
H32A H 0.7216 0.8615 0.6652 0.036 Uiso 1 1 calc R . .
C33 C 0.7598(7) 0.7884(5) 0.6264(5) 0.036(2) Uani 1 1 d . . .
H33A H 0.6968 0.7940 0.6095 0.043 Uiso 1 1 calc R . .
C34 C 0.8391(7) 0.7389(5) 0.6168(4) 0.025(2) Uani 1 1 d . . .
C35 C 0.9286(7) 0.7295(5) 0.6442(4) 0.024(2) Uani 1 1 d . . .
C36 C 0.8282(7) 0.6930(5) 0.5841(5) 0.034(2) Uani 1 1 d . . .
H36A H 0.7673 0.6966 0.5658 0.041 Uiso 1 1 calc R . .
C37 C 0.9053(7) 0.6451(5) 0.5798(5) 0.033(2) Uani 1 1 d . . .
H37A H 0.8979 0.6149 0.5586 0.039 Uiso 1 1 calc R . .
C38 C 0.9993(7) 0.6389(5) 0.6069(4) 0.027(2) Uani 1 1 d . . .
C39 C 1.0603(7) 0.5354(5) 0.5890(5) 0.029(2) Uani 1 1 d . . .
C40 C 1.1270(7) 0.5220(5) 0.5347(5) 0.029(2) Uani 1 1 d . . .
H40A H 1.1818 0.5541 0.5039 0.035 Uiso 1 1 calc R . .
C41 C 1.1125(8) 0.4617(5) 0.5261(5) 0.036(3) Uani 1 1 d . . .
H41A H 1.1558 0.4531 0.4884 0.044 Uiso 1 1 calc R . .
C42 C 1.0350(9) 0.4140(5) 0.5722(5) 0.045(3) Uani 1 1 d . . .
H42A H 1.0262 0.3723 0.5668 0.054 Uiso 1 1 calc R . .
C43 C 0.9703(9) 0.4272(5) 0.6263(5) 0.047(3) Uani 1 1 d . . .
H43A H 0.9176 0.3942 0.6578 0.057 Uiso 1 1 calc R . .
C44 C 0.9810(8) 0.4871(5) 0.6351(5) 0.037(3) Uani 1 1 d . . .
H44A H 0.9352 0.4959 0.6719 0.044 Uiso 1 1 calc R . .
C45 C 0.9613(8) 1.0224(5) 0.9239(5) 0.035(2) Uani 1 1 d . . .
H45A H 0.8998 1.0343 0.9522 0.041 Uiso 1 1 calc R . .
C46 C 1.0621(8) 1.0500(5) 0.9158(5) 0.036(2) Uani 1 1 d . . .
H46A H 1.0674 1.0801 0.9376 0.043 Uiso 1 1 calc R . .
C47 C 1.1523(8) 1.0336(5) 0.8764(5) 0.037(3) Uani 1 1 d . . .
H47A H 1.2219 1.0512 0.8706 0.044 Uiso 1 1 calc R . .
C48 C 1.1396(7) 0.9901(5) 0.8447(5) 0.034(2) Uani 1 1 d . . .
C49 C 1.0363(7) 0.9649(5) 0.8537(4) 0.030(2) Uani 1 1 d . . .
C50 C 1.2291(8) 0.9688(5) 0.8017(5) 0.038(3) Uani 1 1 d . . .
H50A H 1.3014 0.9816 0.7969 0.045 Uiso 1 1 calc R . .
C51 C 1.2106(7) 0.9304(5) 0.7681(5) 0.035(2) Uani 1 1 d . . .
H51A H 1.2694 0.9174 0.7389 0.042 Uiso 1 1 calc R . .
C52 C 1.1013(7) 0.9100(4) 0.7774(4) 0.027(2) Uani 1 1 d . . .
C53 C 1.1383(6) 0.8724(4) 0.6862(4) 0.022(2) Uani 1 1 d . . .
C54 C 1.1934(7) 0.9318(5) 0.6374(5) 0.030(2) Uani 1 1 d . . .
H54A H 1.1909 0.9729 0.6461 0.035 Uiso 1 1 calc R . .
C55 C 1.2512(7) 0.9298(4) 0.5766(5) 0.030(2) Uani 1 1 d . . .
H55A H 1.2897 0.9695 0.5438 0.035 Uiso 1 1 calc R . .
C56 C 1.2532(7) 0.8690(4) 0.5632(4) 0.025(2) Uani 1 1 d . . .
C57 C 1.1955(6) 0.8120(4) 0.6135(4) 0.020(2) Uani 1 1 d . . .
C58 C 1.3085(6) 0.8621(4) 0.5023(4) 0.025(2) Uani 1 1 d . . .
H58A H 1.3493 0.8999 0.4678 0.030 Uiso 1 1 calc R . .
C59 C 1.3046(6) 0.8034(4) 0.4922(4) 0.022(2) Uani 1 1 d . . .
H59A H 1.3394 0.8007 0.4503 0.027 Uiso 1 1 calc R . .
C60 C 1.2482(7) 0.7451(4) 0.5445(4) 0.025(2) Uani 1 1 d . . .
C61 C 1.2662(7) 0.6807(4) 0.4753(4) 0.027(2) Uani 1 1 d . . .
C62 C 1.3574(7) 0.6471(5) 0.4503(4) 0.032(2) Uani 1 1 d . . .
H62A H 1.4127 0.6298 0.4739 0.039 Uiso 1 1 calc R . .
C63 C 1.3650(9) 0.6398(5) 0.3901(5) 0.044(3) Uani 1 1 d . . .
H63A H 1.4249 0.6157 0.3732 0.052 Uiso 1 1 calc R . .
C64 C 1.2887(9) 0.6664(5) 0.3554(5) 0.042(3) Uani 1 1 d . . .
H64A H 1.2965 0.6625 0.3137 0.050 Uiso 1 1 calc R . .
C65 C 1.1996(8) 0.6994(5) 0.3805(5) 0.038(3) Uani 1 1 d . . .
H65A H 1.1450 0.7169 0.3566 0.046 Uiso 1 1 calc R . .
C66 C 1.1892(8) 0.7070(4) 0.4398(4) 0.030(2) Uani 1 1 d . . .
H66A H 1.1282 0.7306 0.4564 0.036 Uiso 1 1 calc R . .
C67 C 0.7401(7) 0.8587(5) 1.0533(4) 0.031(2) Uani 1 1 d . . .
H67A H 0.6915 0.8955 1.0552 0.038 Uiso 1 1 calc R . .
C68 C 0.7489(8) 0.8070(5) 1.1128(5) 0.042(3) Uani 1 1 d . . .
H68A H 0.7074 0.8087 1.1540 0.050 Uiso 1 1 calc R . .
C69 C 0.8183(8) 0.7536(5) 1.1111(5) 0.040(3) Uani 1 1 d . . .
H69A H 0.8266 0.7181 1.1512 0.048 Uiso 1 1 calc R . .
C70 C 0.8772(7) 0.7519(5) 1.0495(5) 0.034(2) Uani 1 1 d . . .
C71 C 0.8619(7) 0.8054(5) 0.9926(5) 0.028(2) Uani 1 1 d . . .
C72 C 0.9483(8) 0.6972(5) 1.0422(5) 0.040(3) Uani 1 1 d . . .
H72A H 0.9589 0.6595 1.0803 0.048 Uiso 1 1 calc R . .
C73 C 1.0009(8) 0.6993(5) 0.9801(5) 0.036(2) Uani 1 1 d . . .
H73A H 1.0485 0.6631 0.9750 0.044 Uiso 1 1 calc R . .
C74 C 0.9845(7) 0.7561(5) 0.9224(5) 0.032(2) Uani 1 1 d . . .
C75 C 1.1263(7) 0.7269(4) 0.8436(4) 0.027(2) Uani 1 1 d . . .
C76 C 1.2098(7) 0.7152(4) 0.8772(4) 0.029(2) Uani 1 1 d . . .
H76A H 1.1990 0.7277 0.9149 0.035 Uiso 1 1 calc R . .
C77 C 1.3067(8) 0.6858(5) 0.8565(5) 0.036(2) Uani 1 1 d . . .
H77A H 1.3618 0.6773 0.8802 0.043 Uiso 1 1 calc R . .
C78 C 1.3239(7) 0.6682(4) 0.7996(5) 0.029(2) Uani 1 1 d . . .
C79 C 1.2399(7) 0.6797(4) 0.7680(4) 0.023(2) Uani 1 1 d . . .
C80 C 1.4249(7) 0.6434(5) 0.7722(5) 0.036(2) Uani 1 1 d . . .
H80A H 1.4842 0.6370 0.7924 0.043 Uiso 1 1 calc R . .
C81 C 1.4366(7) 0.6289(5) 0.7168(5) 0.031(2) Uani 1 1 d . . .
H81A H 1.5050 0.6143 0.6969 0.037 Uiso 1 1 calc R . .
C82 C 1.3450(7) 0.6356(4) 0.6884(4) 0.023(2) Uani 1 1 d . . .
C83 C 1.4498(7) 0.6119(5) 0.5944(4) 0.025(2) Uani 1 1 d . . .
C84 C 1.4866(8) 0.5516(5) 0.5832(5) 0.041(3) Uani 1 1 d . . .
H84A H 1.4488 0.5095 0.6097 0.049 Uiso 1 1 calc R . .
C85 C 1.5785(8) 0.5537(5) 0.5330(5) 0.044(3) Uani 1 1 d . . .
H85A H 1.6021 0.5130 0.5246 0.053 Uiso 1 1 calc R . .
C86 C 1.6358(8) 0.6137(5) 0.4955(5) 0.042(3) Uani 1 1 d . . .
H86A H 1.6989 0.6143 0.4614 0.050 Uiso 1 1 calc R . .
C87 C 1.6020(7) 0.6729(5) 0.5071(5) 0.040(3) Uani 1 1 d . . .
H87A H 1.6423 0.7143 0.4815 0.048 Uiso 1 1 calc R . .
C88 C 1.5093(7) 0.6723(5) 0.5559(5) 0.031(2) Uani 1 1 d . . .
H88A H 1.4860 0.7136 0.5633 0.037 Uiso 1 1 calc R . .
B1 B 0.6339(18) 0.8979(12) 0.4536(12) 0.095(6) Uiso 1 1 d . . .
F1 F 0.6719(7) 0.9088(4) 0.5047(4) 0.114(3) Uani 1 1 d . A .
F2 F 0.6977(8) 0.9255(5) 0.3970(5) 0.137(4) Uani 1 1 d . A .
F3 F 0.5329(14) 0.9412(9) 0.4715(9) 0.089(6) Uiso 0.50 1 d P A 1
F4 F 0.5765(16) 0.8449(11) 0.4494(11) 0.130(7) Uiso 0.50 1 d P A 1
F3' F 0.5489(19) 0.9388(12) 0.4376(12) 0.128(8) Uiso 0.50 1 d P A 2
F4' F 0.6077(17) 0.8308(11) 0.4929(11) 0.137(7) Uiso 0.50 1 d P A 2
B2 B 1.3070(13) 0.6351(8) 1.0333(8) 0.060(4) Uani 1 1 d . . .
F5 F 1.2276(7) 0.6118(4) 1.0196(4) 0.110(3) Uani 1 1 d . B .
F6 F 1.3444(5) 0.6988(3) 0.9885(3) 0.066(2) Uani 1 1 d . B .
F7 F 1.3904(17) 0.5922(11) 1.0507(11) 0.119(7) Uiso 0.50 1 d P B 1
F8 F 1.2535(13) 0.6432(8) 1.0955(7) 0.078(5) Uiso 0.50 1 d P B 1
F7' F 1.385(2) 0.5829(13) 1.0174(13) 0.155(10) Uiso 0.50 1 d P B 2
F8' F 1.3153(14) 0.6212(8) 1.0935(8) 0.080(5) Uiso 0.50 1 d P B 2
C89 C 1.1981(8) 0.8102(6) 1.0565(6) 0.059(3) Uani 1 1 d . . .
H89A H 1.2358 0.7677 1.0537 0.070 Uiso 1 1 calc R . .
H89B H 1.2533 0.8421 1.0537 0.070 Uiso 1 1 calc R . .
Cl2 Cl 1.1364(2) 0.84862(15) 0.98866(15) 0.0580(8) Uani 1 1 d . . .
Cl3 Cl 1.1017(3) 0.7904(2) 1.13300(18) 0.0937(12) Uani 1 1 d . . .
C90 C 0.4891(9) 0.9124(6) 0.6405(6) 0.065(4) Uani 1 1 d . . .
H90A H 0.4310 0.9421 0.6222 0.078 Uiso 1 1 calc R . .
H90B H 0.5527 0.9154 0.6031 0.078 Uiso 1 1 calc R . .
Cl4 Cl 0.4426(3) 0.82750(16) 0.68015(19) 0.0772(10) Uani 1 1 d . . .
Cl5 Cl 0.5263(3) 0.94171(19) 0.6958(2) 0.0924(12) Uani 1 1 d . . .
C91 C 1.6809(12) 0.5041(6) 0.7856(6) 0.099(5) Uani 1 1 d D . .
H91A H 1.6118 0.4983 0.8200 0.119 Uiso 0.60 1 calc PR C 1
H91B H 1.7381 0.4762 0.8066 0.119 Uiso 0.60 1 calc PR C 1
H91C H 1.7476 0.4782 0.7954 0.119 Uiso 0.40 1 d PR C 2
H91D H 1.6312 0.4997 0.8290 0.119 Uiso 0.40 1 d PR C 2
Cl6 Cl 1.7185(3) 0.58911(19) 0.74672(18) 0.0837(11) Uani 1 1 d D D .
Cl7 Cl 1.6645(7) 0.4792(4) 0.7184(4) 0.107(3) Uiso 0.60 1 d PD D 1
Cl7' Cl 1.6226(10) 0.4615(6) 0.7539(6) 0.109(4) Uiso 0.40 1 d PD D 2
C92 C 1.5189(11) 0.2606(12) 0.9302(9) 0.211(14) Uani 1 1 d D . .
H92A H 1.5678 0.3004 0.9156 0.253 Uiso 1 1 calc R . .
H92B H 1.5393 0.2250 0.9693 0.253 Uiso 1 1 calc R . .
Cl8 Cl 1.3851(4) 0.2874(3) 0.9578(2) 0.141(2) Uani 1 1 d D . .
Cl9 Cl 1.5480(5) 0.2288(4) 0.8690(4) 0.211(3) Uani 1 1 d D . .
C93 C 0.5325(12) 0.8830(6) 0.3083(6) 0.085(4) Uani 1 1 d D . .
H93A H 0.5999 0.8949 0.3161 0.102 Uiso 1 1 calc R . .
H93B H 0.4701 0.9011 0.3340 0.102 Uiso 1 1 calc R . .
Cl10 Cl 0.5214(4) 0.7951(2) 0.3365(2) 0.1358(19) Uani 1 1 d D . .
Cl11 Cl 0.5356(3) 0.9230(2) 0.2229(2) 0.1240(18) Uani 1 1 d D . .
C94 C 0.8418(12) 0.8359(7) 0.2964(13) 0.269(19) Uani 1 1 d D . .
H94A H 0.7842 0.8548 0.3243 0.323 Uiso 1 1 calc R . .
H94B H 0.8180 0.8398 0.2565 0.323 Uiso 1 1 calc R . .
Cl12 Cl 0.8688(7) 0.7506(4) 0.3409(6) 0.322(6) Uani 1 1 d D . .
Cl13 Cl 0.9695(5) 0.8812(4) 0.2731(3) 0.255(5) Uani 1 1 d D . .
C95 C 0.9337(9) 0.9064(6) 0.4704(6) 0.075(4) Uani 1 1 d D . .
H95A H 0.8565 0.9015 0.4957 0.090 Uiso 1 1 calc R . .
H95B H 0.9426 0.9516 0.4333 0.090 Uiso 1 1 calc R . .
Cl14 Cl 0.9671(4) 0.8418(3) 0.4395(3) 0.158(2) Uani 1 1 d D . .
Cl15 Cl 1.0169(3) 0.9025(2) 0.52190(17) 0.0981(14) Uani 1 1 d D . .
O1 O 1.5277(8) 0.5585(5) 0.9224(5) 0.108(3) Uiso 1 1 d . . .
H1 H 1.5464 0.5587 0.9539 0.162 Uiso 1 1 d R . .
H1' H 1.4862 0.5195 0.9279 0.162 Uiso 1 1 d R . .
O2 O 1.1341(11) 0.5275(7) 0.9215(7) 0.053(4) Uiso 0.50 1 d P E 1
H2 H 1.1819 0.4970 0.9221 0.079 Uiso 0.50 1 d PR E 1
C96 C 1.0513(16) 0.5052(11) 0.9745(10) 0.051(6) Uiso 0.50 1 d P . 1
H96A H 0.9897 0.5345 0.9798 0.077 Uiso 0.50 1 d PR . 1
H96B H 1.0429 0.4635 0.9682 0.077 Uiso 0.50 1 d PR . 1
H96C H 1.0959 0.4914 1.0059 0.077 Uiso 0.50 1 d PR . 1
O3 O 1.3635(17) 0.4598(11) 0.9146(11) 0.123(8) Uiso 0.50 1 d PD F 2
H3 H 1.3818 0.4838 0.9329 0.185 Uiso 0.50 1 d PR F 2
C97 C 1.2523(18) 0.4577(15) 0.9265(14) 0.100 Uiso 0.50 1 d PD F 2
H97A H 1.2183 0.4341 0.9737 0.150 Uiso 0.50 1 d PR F 2
H97B H 1.2316 0.4344 0.9006 0.150 Uiso 0.50 1 d PR F 2
H97C H 1.2276 0.5055 0.9119 0.150 Uiso 0.50 1 d PR F 2

loop_
_atom_site_aniso_label
_atom_site_aniso_U_11
_atom_site_aniso_U_22
_atom_site_aniso_U_33
_atom_site_aniso_U_23
_atom_site_aniso_U_13
_atom_site_aniso_U_12
Ni1 0.0275(7) 0.0260(7) 0.0276(7) -0.0149(6) -0.0045(5) -0.0005(5)
Ni2 0.0220(6) 0.0208(7) 0.0246(7) -0.0104(6) -0.0049(5) -0.0015(5)
Ni3 0.0218(6) 0.0195(6) 0.0248(7) -0.0098(5) -0.0063(5) -0.0013(5)
Ni4 0.0190(6) 0.0181(6) 0.0232(7) -0.0078(5) -0.0050(5) -0.0016(5)
Ni5 0.0208(6) 0.0180(6) 0.0251(7) -0.0091(5) -0.0071(5) -0.0001(5)
Ni6 0.0233(6) 0.0196(6) 0.0285(7) -0.0107(6) -0.0069(5) 0.0012(5)
Cl1 0.0357(14) 0.0348(14) 0.0369(14) -0.0233(12) -0.0042(11) 0.0017(11)
N1 0.022(4) 0.031(5) 0.032(5) -0.023(4) -0.003(4) 0.004(4)
N2 0.022(4) 0.028(5) 0.033(5) -0.017(4) -0.003(3) 0.003(3)
N3 0.017(4) 0.029(4) 0.034(5) -0.017(4) -0.004(3) -0.001(3)
N4 0.025(4) 0.014(4) 0.026(4) -0.007(4) 0.000(3) -0.005(3)
N5 0.024(4) 0.019(4) 0.025(4) -0.003(4) -0.003(3) -0.004(3)
N6 0.028(4) 0.017(4) 0.032(5) -0.006(4) -0.006(4) -0.002(3)
N7 0.038(5) 0.024(4) 0.021(4) -0.010(4) -0.008(4) -0.004(4)
N8 0.021(4) 0.013(4) 0.026(4) -0.011(4) -0.005(3) 0.006(3)
N9 0.021(4) 0.030(5) 0.026(4) -0.015(4) -0.006(3) 0.001(3)
N10 0.024(4) 0.022(4) 0.028(4) -0.012(4) -0.007(3) 0.004(3)
N11 0.019(4) 0.028(4) 0.025(4) -0.014(4) -0.009(3) 0.003(3)
N12 0.020(4) 0.022(4) 0.029(4) -0.017(4) -0.004(3) 0.001(3)
N13 0.028(4) 0.023(4) 0.024(4) -0.013(4) -0.001(3) 0.000(3)
N14 0.021(4) 0.023(4) 0.028(4) -0.011(4) -0.005(3) 0.001(3)
N15 0.019(4) 0.022(4) 0.027(4) -0.011(4) 0.001(3) -0.001(3)
N16 0.018(4) 0.018(4) 0.023(4) -0.006(4) -0.001(3) 0.000(3)
N17 0.020(4) 0.027(4) 0.021(4) -0.008(4) -0.009(3) 0.001(3)
N18 0.032(4) 0.020(4) 0.018(4) -0.008(4) -0.007(3) 0.003(3)
N19 0.030(4) 0.025(4) 0.020(4) -0.011(4) 0.000(3) -0.008(4)
N20 0.030(4) 0.023(4) 0.023(4) -0.013(4) -0.009(3) 0.000(4)
N21 0.028(4) 0.022(4) 0.028(5) -0.013(4) -0.007(4) 0.003(3)
N22 0.024(4) 0.021(4) 0.027(4) -0.007(4) -0.013(3) 0.001(3)
N23 0.024(4) 0.027(4) 0.034(5) -0.015(4) -0.012(4) 0.001(3)
N24 0.021(4) 0.023(4) 0.031(4) -0.011(4) -0.008(3) 0.002(3)
C1 0.040(6) 0.031(6) 0.030(6) -0.019(5) -0.006(5) 0.005(5)
C2 0.020(5) 0.052(7) 0.048(7) -0.027(6) -0.007(5) 0.008(5)
C3 0.025(6) 0.043(6) 0.053(7) -0.032(6) -0.003(5) -0.005(5)
C4 0.031(6) 0.033(6) 0.036(6) -0.024(5) -0.002(5) -0.004(5)
C5 0.026(5) 0.030(6) 0.018(5) -0.006(5) 0.000(4) -0.005(4)
C6 0.025(6) 0.036(6) 0.062(7) -0.026(6) -0.001(5) -0.007(5)
C7 0.039(6) 0.036(6) 0.046(7) -0.023(6) -0.004(5) -0.006(5)
C8 0.032(6) 0.023(5) 0.018(5) 0.002(4) -0.007(4) -0.006(4)
C9 0.027(5) 0.026(6) 0.036(6) -0.019(5) -0.006(5) 0.000(4)
C10 0.037(6) 0.026(6) 0.039(6) -0.008(5) 0.003(5) -0.003(5)
C11 0.047(6) 0.019(5) 0.030(6) -0.001(5) -0.003(5) -0.007(5)
C12 0.035(6) 0.022(5) 0.034(6) -0.015(5) -0.005(5) 0.001(5)
C13 0.031(6) 0.023(5) 0.030(6) -0.014(5) -0.005(5) -0.002(4)
C14 0.044(6) 0.021(5) 0.039(6) -0.007(5) -0.001(5) 0.002(5)
C15 0.043(6) 0.021(5) 0.037(6) -0.012(5) -0.008(5) 0.002(5)
C16 0.026(5) 0.018(5) 0.031(6) -0.008(5) -0.002(5) 0.003(4)
C17 0.028(5) 0.020(5) 0.042(6) -0.012(5) -0.008(5) 0.004(4)
C18 0.054(7) 0.030(6) 0.040(6) -0.020(5) -0.022(5) 0.015(5)
C19 0.087(9) 0.027(6) 0.046(7) -0.018(6) -0.007(7) 0.017(6)
C20 0.048(7) 0.030(6) 0.041(7) -0.012(6) -0.002(5) 0.015(5)
C21 0.048(7) 0.031(6) 0.060(8) -0.011(6) -0.024(6) 0.013(5)
C22 0.046(7) 0.039(7) 0.052(7) -0.027(6) -0.023(6) 0.004(5)
C23 0.045(6) 0.032(6) 0.031(6) -0.019(5) 0.008(5) 0.003(5)
C24 0.053(7) 0.023(6) 0.041(7) -0.009(6) -0.011(5) 0.004(5)
C25 0.052(7) 0.030(6) 0.040(6) -0.019(5) -0.014(5) 0.012(5)
C26 0.038(6) 0.025(6) 0.036(6) -0.012(5) -0.018(5) 0.003(4)
C27 0.026(5) 0.025(6) 0.035(6) -0.010(5) -0.008(4) -0.003(4)
C28 0.032(6) 0.033(6) 0.028(6) -0.013(5) -0.004(4) 0.008(5)
C29 0.036(6) 0.039(6) 0.022(5) -0.011(5) -0.005(4) 0.004(5)
C30 0.019(5) 0.023(5) 0.030(6) -0.014(5) -0.004(4) 0.001(4)
C31 0.024(5) 0.021(5) 0.023(5) -0.010(4) -0.006(4) -0.001(4)
C32 0.027(5) 0.029(6) 0.046(6) -0.027(5) -0.010(5) 0.005(4)
C33 0.022(5) 0.042(6) 0.052(7) -0.025(6) -0.014(5) 0.009(5)
C34 0.020(5) 0.032(6) 0.029(5) -0.013(5) -0.012(4) -0.003(4)
C35 0.021(5) 0.029(5) 0.019(5) -0.004(5) -0.004(4) -0.003(4)
C36 0.028(6) 0.048(7) 0.043(6) -0.030(6) -0.015(5) 0.001(5)
C37 0.033(6) 0.027(6) 0.051(7) -0.025(5) -0.017(5) 0.007(5)
C38 0.026(5) 0.034(6) 0.027(5) -0.017(5) -0.006(4) -0.004(4)
C39 0.031(5) 0.026(5) 0.039(6) -0.020(5) -0.014(5) 0.009(5)
C40 0.023(5) 0.032(6) 0.038(6) -0.020(5) -0.010(4) 0.006(4)
C41 0.034(6) 0.028(6) 0.056(7) -0.021(6) -0.021(5) 0.011(5)
C42 0.060(7) 0.025(6) 0.067(8) -0.035(6) -0.018(6) 0.004(5)
C43 0.056(7) 0.028(6) 0.063(8) -0.021(6) -0.009(6) -0.017(5)
C44 0.034(6) 0.036(6) 0.046(7) -0.025(6) -0.005(5) -0.002(5)
C45 0.035(6) 0.037(6) 0.035(6) -0.019(5) -0.005(5) 0.008(5)
C46 0.042(6) 0.041(6) 0.036(6) -0.024(5) -0.011(5) -0.001(5)
C47 0.034(6) 0.043(6) 0.042(6) -0.022(6) -0.011(5) -0.010(5)
C48 0.030(6) 0.038(6) 0.038(6) -0.020(5) -0.009(5) -0.001(5)
C49 0.035(6) 0.030(6) 0.027(5) -0.010(5) -0.012(5) 0.000(5)
C50 0.027(6) 0.040(6) 0.055(7) -0.028(6) -0.007(5) -0.007(5)
C51 0.029(6) 0.031(6) 0.050(7) -0.023(5) -0.011(5) 0.006(5)
C52 0.031(6) 0.018(5) 0.036(6) -0.012(5) -0.015(5) 0.000(4)
C53 0.016(5) 0.028(5) 0.022(5) -0.010(5) -0.003(4) -0.003(4)
C54 0.029(5) 0.025(5) 0.037(6) -0.014(5) -0.008(5) -0.001(4)
C55 0.020(5) 0.020(5) 0.039(6) -0.002(5) -0.001(4) -0.005(4)
C56 0.027(5) 0.026(5) 0.023(5) -0.011(5) -0.004(4) 0.004(4)
C57 0.019(5) 0.018(5) 0.026(5) -0.009(4) -0.010(4) 0.000(4)
C58 0.021(5) 0.020(5) 0.028(5) -0.002(4) -0.005(4) -0.006(4)
C59 0.017(5) 0.028(5) 0.029(5) -0.016(5) -0.007(4) 0.002(4)
C60 0.017(5) 0.025(5) 0.029(6) -0.004(5) -0.010(4) 0.006(4)
C61 0.028(5) 0.019(5) 0.035(6) -0.011(5) -0.008(5) -0.003(4)
C62 0.028(5) 0.046(6) 0.033(6) -0.021(5) -0.014(5) 0.003(5)
C63 0.047(7) 0.033(6) 0.050(7) -0.024(6) 0.002(6) 0.000(5)
C64 0.063(8) 0.038(6) 0.027(6) -0.015(5) -0.010(6) 0.000(6)
C65 0.048(7) 0.031(6) 0.034(6) -0.005(5) -0.013(5) -0.011(5)
C66 0.039(6) 0.022(5) 0.030(6) -0.010(5) -0.012(5) 0.007(4)
C67 0.036(6) 0.034(6) 0.026(6) -0.016(5) -0.003(5) -0.003(5)
C68 0.058(7) 0.045(7) 0.024(6) -0.019(6) 0.000(5) -0.008(6)
C69 0.055(7) 0.034(6) 0.033(6) -0.014(5) -0.010(5) -0.003(5)
C70 0.035(6) 0.031(6) 0.030(6) -0.008(5) -0.005(5) 0.003(5)
C71 0.032(6) 0.025(5) 0.032(6) -0.015(5) -0.008(5) -0.003(4)
C72 0.053(7) 0.037(6) 0.025(6) -0.007(5) -0.011(5) 0.005(5)
C73 0.046(6) 0.030(6) 0.032(6) -0.010(5) -0.014(5) 0.008(5)
C74 0.032(6) 0.031(6) 0.037(6) -0.010(5) -0.013(5) -0.008(5)
C75 0.034(6) 0.019(5) 0.030(6) -0.005(5) -0.012(5) -0.007(4)
C76 0.032(6) 0.025(5) 0.027(5) -0.004(5) -0.008(4) -0.002(4)
C77 0.038(6) 0.035(6) 0.039(6) -0.013(5) -0.021(5) 0.009(5)
C78 0.028(5) 0.025(5) 0.038(6) -0.015(5) -0.014(5) 0.003(4)
C79 0.023(5) 0.018(5) 0.032(6) -0.007(5) -0.017(4) 0.000(4)
C80 0.026(6) 0.040(6) 0.052(7) -0.022(6) -0.020(5) 0.004(5)
C81 0.020(5) 0.038(6) 0.041(6) -0.017(5) -0.013(4) 0.008(4)
C82 0.022(5) 0.013(5) 0.032(6) -0.005(4) -0.010(4) -0.001(4)
C83 0.023(5) 0.031(6) 0.028(5) -0.019(5) -0.010(4) 0.009(4)
C84 0.037(6) 0.032(6) 0.055(7) -0.020(6) -0.008(5) 0.005(5)
C85 0.030(6) 0.043(7) 0.068(8) -0.037(6) -0.009(6) 0.020(5)
C86 0.030(6) 0.051(7) 0.043(7) -0.019(6) -0.005(5) 0.002(5)
C87 0.025(6) 0.046(7) 0.048(7) -0.016(6) -0.006(5) -0.006(5)
C88 0.034(6) 0.026(6) 0.040(6) -0.013(5) -0.021(5) 0.008(5)
F1 0.098(6) 0.096(7) 0.103(7) 0.004(5) -0.010(5) -0.002(5)
F2 0.137(8) 0.111(8) 0.144(9) -0.054(7) 0.028(7) -0.053(6)
B2 0.058(10) 0.073(11) 0.065(11) -0.039(10) -0.024(8) 0.004(9)
F5 0.120(7) 0.092(6) 0.085(6) 0.036(5) -0.053(5) -0.064(5)
F6 0.093(5) 0.057(4) 0.042(4) -0.005(4) -0.013(3) -0.040(4)
C89 0.042(7) 0.058(8) 0.083(9) -0.033(7) -0.021(6) 0.013(6)
Cl2 0.0517(18) 0.062(2) 0.069(2) -0.0321(17) -0.0181(15) 0.0071(15)
Cl3 0.097(3) 0.100(3) 0.072(3) -0.025(2) -0.015(2) 0.012(2)
C90 0.036(7) 0.067(9) 0.095(10) -0.029(8) -0.017(6) -0.009(6)
Cl4 0.062(2) 0.053(2) 0.109(3) -0.017(2) -0.0265(19) -0.0007(16)
Cl5 0.059(2) 0.084(3) 0.155(4) -0.062(3) -0.039(2) 0.0195(19)
C91 0.093(11) 0.080(11) 0.115(13) -0.027(10) -0.016(10) -0.017(9)
Cl6 0.058(2) 0.092(3) 0.088(3) -0.014(2) -0.0240(19) -0.0034(19)
C92 0.040(10) 0.44(4) 0.110(16) -0.07(2) 0.006(10) -0.035(16)
Cl8 0.170(5) 0.164(5) 0.087(3) -0.005(3) -0.055(3) -0.099(4)
Cl9 0.129(5) 0.317(10) 0.251(8) -0.172(8) -0.083(5) 0.091(6)
C93 0.095(11) 0.080(11) 0.073(10) -0.023(9) -0.013(8) -0.015(8)
Cl10 0.186(5) 0.065(3) 0.123(4) -0.031(3) 0.005(3) 0.027(3)
Cl11 0.105(3) 0.135(4) 0.108(3) 0.002(3) -0.030(3) -0.072(3)
C94 0.123(17) 0.072(14) 0.41(4) 0.032(19) 0.08(2) 0.057(13)
Cl12 0.234(9) 0.173(8) 0.59(2) -0.208(11) -0.041(10) -0.019(7)
Cl13 0.143(5) 0.308(9) 0.179(6) 0.115(6) -0.085(4) -0.117(6)
C95 0.047(8) 0.090(11) 0.067(9) -0.017(8) -0.006(6) 0.022(7)
Cl14 0.119(4) 0.178(5) 0.191(6) -0.114(5) 0.002(4) 0.011(4)
Cl15 0.066(2) 0.144(4) 0.056(2) -0.011(2) -0.0069(18) -0.001(2)

loop_
_atom_type_symbol
_atom_type_description
_atom_type_scat_dispersion_real
_atom_type_scat_dispersion_imag
_atom_type_scat_source
C C 0.0033 0.0016 'International Tables Vol C Tables 4.2.6.8 and 6.1.1.4'
H H 0.0000 0.0000 'International Tables Vol C Tables 4.2.6.8 and 6.1.1.4'
B B 0.0013 0.0007 'International Tables Vol C Tables 4.2.6.8 and 6.1.1.4'
N N 0.0061 0.0033 'International Tables Vol C Tables 4.2.6.8 and 6.1.1.4'
F F 0.0171 0.0103 'International Tables Vol C Tables 4.2.6.8 and 6.1.1.4'
Cl Cl 0.1484 0.1585 'International Tables Vol C Tables 4.2.6.8 and 6.1.1.4'
Ni Ni 0.3393 1.1124 'International Tables Vol C Tables 4.2.6.8 and 6.1.1.4'
O O 0.0106 0.0060 'International Tables Vol C Tables 4.2.6.8 and 6.1.1.4'

loop_
_geom_angle_atom_site_label_1
_geom_angle_atom_site_label_2
_geom_angle_atom_site_label_3
_geom_angle
_geom_angle_site_symmetry_3
N7 Ni1 N19 169.5(3) .
N7 Ni1 N13 87.8(3) .
N19 Ni1 N13 91.7(3) .
N7 Ni1 N1 87.3(3) .
N19 Ni1 N1 91.2(3) .
N13 Ni1 N1 168.2(3) .
N7 Ni1 Ni2 85.4(2) .
N19 Ni1 Ni2 84.12(19) .
N13 Ni1 Ni2 84.71(19) .
N1 Ni1 Ni2 84.16(19) .
N7 Ni1 Cl1 95.5(2) .
N19 Ni1 Cl1 95.0(2) .
N13 Ni1 Cl1 95.4(2) .
N1 Ni1 Cl1 95.84(19) .
Ni2 Ni1 Cl1 179.11(9) .
N8 Ni2 N20 173.2(3) .
N8 Ni2 N14 90.5(3) .
N20 Ni2 N14 90.2(3) .
N8 Ni2 N2 87.5(3) .
N20 Ni2 N2 90.8(3) .
N14 Ni2 N2 171.4(3) .
N8 Ni2 Ni1 93.07(19) .
N20 Ni2 Ni1 93.6(2) .
N14 Ni2 Ni1 94.2(2) .
N2 Ni2 Ni1 94.3(2) .
N8 Ni2 Ni3 86.62(19) .
N20 Ni2 Ni3 86.7(2) .
N14 Ni2 Ni3 86.1(2) .
N2 Ni2 Ni3 85.4(2) .
Ni1 Ni2 Ni3 179.51(7) .
N21 Ni3 N3 90.2(3) .
N21 Ni3 N9 177.6(3) .
N3 Ni3 N9 89.4(3) .
N21 Ni3 N15 89.7(3) .
N3 Ni3 N15 177.2(3) .
N9 Ni3 N15 90.7(3) .
N21 Ni3 Ni4 88.9(2) .
N3 Ni3 Ni4 88.7(2) .
N9 Ni3 Ni4 88.7(2) .
N15 Ni3 Ni4 88.5(2) .
N21 Ni3 Ni2 91.3(2) .
N3 Ni3 Ni2 91.6(2) .
N9 Ni3 Ni2 91.1(2) .
N15 Ni3 Ni2 91.2(2) .
Ni4 Ni3 Ni2 179.64(7) .
N22 Ni4 N16 90.0(3) .
N22 Ni4 N10 179.0(3) .
N16 Ni4 N10 90.4(3) .
N22 Ni4 N4 90.1(3) .
N16 Ni4 N4 179.7(3) .
N10 Ni4 N4 89.5(3) .
N22 Ni4 Ni5 90.5(2) .
N16 Ni4 Ni5 90.1(2) .
N10 Ni4 Ni5 90.4(2) .
N4 Ni4 Ni5 90.2(2) .
N22 Ni4 Ni3 89.5(2) .
N16 Ni4 Ni3 89.8(2) .
N10 Ni4 Ni3 89.6(2) .
N4 Ni4 Ni3 89.9(2) .
Ni5 Ni4 Ni3 179.91(9) .
N11 Ni5 N23 177.7(3) .
N11 Ni5 N17 90.8(3) .
N23 Ni5 N17 89.6(3) .
N11 Ni5 N5 89.5(3) .
N23 Ni5 N5 90.0(3) .
N17 Ni5 N5 178.3(3) .
N11 Ni5 Ni4 88.7(2) .
N23 Ni5 Ni4 89.1(2) .
N17 Ni5 Ni4 89.2(2) .
N5 Ni5 Ni4 89.2(2) .
N11 Ni5 Ni6 91.8(2) .
N23 Ni5 Ni6 90.5(2) .
N17 Ni5 Ni6 90.9(2) .
N5 Ni5 Ni6 90.7(2) .
Ni4 Ni5 Ni6 179.54(7) .
N6 Ni6 N24 91.0(3) .
N6 Ni6 N12 88.8(3) .
N24 Ni6 N12 172.7(3) .
N6 Ni6 N18 173.6(3) .
N24 Ni6 N18 89.4(3) .
N12 Ni6 N18 90.0(3) .
N6 Ni6 Ni5 86.9(2) .
N24 Ni6 Ni5 86.9(2) .
N12 Ni6 Ni5 85.7(2) .
N18 Ni6 Ni5 86.7(2) .
C1 N1 C5 117.0(8) .
C1 N1 Ni1 120.1(6) .
C5 N1 Ni1 122.9(6) .
C8 N2 C5 120.4(8) .
C8 N2 Ni2 120.9(6) .
C5 N2 Ni2 117.0(6) .
C9 N3 C8 122.4(7) .
C9 N3 Ni3 119.8(6) .
C8 N3 Ni3 117.4(6) .
C13 N4 C9 120.3(7) .
C13 N4 Ni4 119.9(6) .
C9 N4 Ni4 119.7(6) .
C16 N5 C13 121.0(7) .
C16 N5 Ni5 118.1(6) .
C13 N5 Ni5 120.7(6) .
C16 N6 C17 117.5(7) .
C16 N6 Ni6 122.0(6) .
C17 N6 Ni6 120.1(6) .
C23 N7 C27 115.1(8) .
C23 N7 Ni1 121.4(6) .
C27 N7 Ni1 123.2(6) .
C30 N8 C27 118.6(7) .
C30 N8 Ni2 121.5(6) .
C27 N8 Ni2 119.7(6) .
C30 N9 C31 121.5(7) .
C30 N9 Ni3 120.1(6) .
C31 N9 Ni3 118.1(6) .
C31 N10 C35 119.9(7) .
C31 N10 Ni4 120.4(6) .
C35 N10 Ni4 118.2(6) .
C35 N11 C38 120.7(7) .
C35 N11 Ni5 122.4(6) .
C38 N11 Ni5 116.8(6) .
C38 N12 C39 120.1(7) .
C38 N12 Ni6 123.1(6) .
C39 N12 Ni6 116.3(5) .
C45 N13 C49 116.1(8) .
C45 N13 Ni1 120.3(6) .
C49 N13 Ni1 123.4(6) .
C52 N14 C49 120.1(7) .
C52 N14 Ni2 120.2(6) .
C49 N14 Ni2 118.9(6) .
C52 N15 C53 121.6(7) .
C52 N15 Ni3 119.1(6) .
C53 N15 Ni3 119.3(6) .
C57 N16 C53 119.8(7) .
C57 N16 Ni4 119.5(6) .
C53 N16 Ni4 120.3(6) .
C57 N17 C60 121.5(7) .
C57 N17 Ni5 120.9(6) .
C60 N17 Ni5 117.6(6) .
C60 N18 C61 118.9(7) .
C60 N18 Ni6 121.9(6) .
C61 N18 Ni6 119.0(5) .
C67 N19 C71 116.4(8) .
C67 N19 Ni1 119.0(6) .
C71 N19 Ni1 124.6(6) .
C74 N20 C71 121.1(8) .
C74 N20 Ni2 119.2(6) .
C71 N20 Ni2 119.3(6) .
C74 N21 C75 121.8(8) .
C74 N21 Ni3 119.1(6) .
C75 N21 Ni3 119.1(6) .
C75 N22 C79 120.4(7) .
C75 N22 Ni4 120.2(6) .
C79 N22 Ni4 118.9(6) .
C79 N23 C82 120.1(7) .
C79 N23 Ni5 121.3(6) .
C82 N23 Ni5 118.6(6) .
C82 N24 C83 118.8(7) .
C82 N24 Ni6 122.3(6) .
C83 N24 Ni6 118.3(6) .
N1 C1 C2 124.6(9) .
C3 C2 C1 119.5(9) .
C2 C3 C4 118.3(9) .
C3 C4 C6 123.7(9) .
C3 C4 C5 119.4(8) .
C6 C4 C5 116.8(9) .
N1 C5 N2 117.4(8) .
N1 C5 C4 121.1(8) .
N2 C5 C4 121.5(8) .
C7 C6 C4 121.2(9) .
C6 C7 C8 119.3(9) .
N2 C8 N3 116.4(8) .
N2 C8 C7 120.6(8) .
N3 C8 C7 122.8(8) .
N4 C9 N3 116.8(8) .
N4 C9 C10 120.8(8) .
N3 C9 C10 122.2(8) .
C9 C10 C11 118.6(9) .
C12 C11 C10 119.8(9) .
C13 C12 C11 118.0(8) .
C13 C12 C14 118.9(8) .
C11 C12 C14 123.0(9) .
N4 C13 C12 122.4(8) .
N4 C13 N5 116.8(8) .
C12 C13 N5 120.8(8) .
C15 C14 C12 120.1(9) .
C14 C15 C16 121.2(9) .
N6 C16 N5 118.2(8) .
N6 C16 C15 123.9(8) .
N5 C16 C15 117.7(8) .
C22 C17 C18 118.5(9) .
C22 C17 N6 120.4(8) .
C18 C17 N6 121.1(8) .
C19 C18 C17 119.2(10) .
C20 C19 C18 122.1(10) .
C19 C20 C21 119.5(10) .
C20 C21 C22 120.0(10) .
C21 C22 C17 120.6(9) .
N7 C23 C24 125.7(9) .
C25 C24 C23 119.0(10) .
C24 C25 C26 118.5(10) .
C25 C26 C27 119.2(9) .
C25 C26 C28 122.8(9) .
C27 C26 C28 117.9(8) .
N7 C27 N8 114.9(8) .
N7 C27 C26 122.5(8) .
N8 C27 C26 122.6(8) .
C29 C28 C26 117.9(9) .
C28 C29 C30 122.4(9) .
N8 C30 N9 115.8(8) .
N8 C30 C29 120.6(8) .
N9 C30 C29 123.2(8) .
N10 C31 N9 114.9(7) .
N10 C31 C32 120.8(8) .
N9 C31 C32 124.2(8) .
C33 C32 C31 119.9(8) .
C32 C33 C34 119.8(9) .
C35 C34 C33 119.2(8) .
C35 C34 C36 117.3(8) .
C33 C34 C36 123.3(8) .
N11 C35 N10 116.7(7) .
N11 C35 C34 123.0(8) .
N10 C35 C34 120.4(8) .
C37 C36 C34 119.4(9) .
C36 C37 C38 121.3(9) .
N12 C38 N11 118.8(8) .
N12 C38 C37 123.0(8) .
N11 C38 C37 118.2(8) .
C40 C39 C44 119.9(8) .
C40 C39 N12 119.8(8) .
C44 C39 N12 120.1(8) .
C41 C40 C39 119.6(9) .
C42 C41 C40 120.1(9) .
C43 C42 C41 119.9(9) .
C44 C43 C42 121.2(10) .
C43 C44 C39 119.3(9) .
N13 C45 C46 124.8(9) .
C47 C46 C45 119.5(9) .
C46 C47 C48 117.9(9) .
C47 C48 C49 120.1(9) .
C47 C48 C50 123.2(9) .
C49 C48 C50 116.7(8) .
N14 C49 N13 115.9(8) .
N14 C49 C48 122.5(8) .
N13 C49 C48 121.5(8) .
C51 C50 C48 120.6(9) .
C50 C51 C52 118.9(9) .
N14 C52 N15 116.8(8) .
N14 C52 C51 120.9(8) .
N15 C52 C51 122.1(8) .
N16 C53 N15 115.8(7) .
N16 C53 C54 120.7(8) .
N15 C53 C54 123.5(8) .
C55 C54 C53 119.3(8) .
C54 C55 C56 120.4(8) .
C57 C56 C58 118.0(8) .
C57 C56 C55 117.4(8) .
C58 C56 C55 124.7(8) .
N16 C57 N17 117.2(7) .
N16 C57 C56 122.4(8) .
N17 C57 C56 120.4(8) .
C59 C58 C56 121.5(8) .
C58 C59 C60 120.0(8) .
N18 C60 N17 118.5(8) .
N18 C60 C59 122.9(8) .
N17 C60 C59 118.3(8) .
C66 C61 C62 120.0(9) .
C66 C61 N18 119.3(8) .
C62 C61 N18 120.6(8) .
C63 C62 C61 118.3(9) .
C64 C63 C62 121.1(10) .
C63 C64 C65 119.9(10) .
C66 C65 C64 120.5(10) .
C61 C66 C65 120.1(9) .
N19 C67 C68 123.9(9) .
C69 C68 C67 118.9(9) .
C68 C69 C70 119.2(10) .
C71 C70 C69 117.8(9) .
C71 C70 C72 118.6(9) .
C69 C70 C72 123.6(9) .
N19 C71 N20 115.0(8) .
N19 C71 C70 123.8(8) .
N20 C71 C70 121.3(8) .
C73 C72 C70 119.5(9) .
C72 C73 C74 120.4(9) .
N20 C74 N21 117.8(8) .
N20 C74 C73 119.1(9) .
N21 C74 C73 122.8(9) .
N22 C75 N21 116.4(8) .
N22 C75 C76 119.1(8) .
N21 C75 C76 124.4(8) .
C77 C76 C75 121.1(9) .
C76 C77 C78 119.6(9) .
C79 C78 C80 119.4(9) .
C79 C78 C77 117.9(8) .
C80 C78 C77 122.6(9) .
N23 C79 N22 117.0(7) .
N23 C79 C78 121.1(8) .
N22 C79 C78 121.9(8) .
C81 C80 C78 119.6(9) .
C80 C81 C82 119.8(9) .
N24 C82 N23 117.6(7) .
N24 C82 C81 122.7(8) .
N23 C82 C81 119.6(8) .
C88 C83 C84 118.6(9) .
C88 C83 N24 119.3(8) .
C84 C83 N24 121.7(8) .
C85 C84 C83 119.6(9) .
C86 C85 C84 121.0(9) .
C85 C86 C87 120.0(9) .
C86 C87 C88 120.1(9) .
C87 C88 C83 120.7(9) .
F2 B1 F3' 94(2) .
F2 B1 F4' 132(2) .
F3' B1 F4' 115(2) .
F2 B1 F4 106.3(19) .
F3' B1 F4 86.0(18) .
F4' B1 F4 45.0(12) .
F2 B1 F1 111.1(17) .
F3' B1 F1 112(2) .
F4' B1 F1 92.0(18) .
F4 B1 F1 136(2) .
F2 B1 F3 116.1(18) .
F3' B1 F3 29.0(12) .
F4' B1 F3 106.3(18) .
F4 B1 F3 97.5(17) .
F1 B1 F3 85.9(14) .
F8' B2 F5 123.2(15) .
F8' B2 F7 65.2(13) .
F5 B2 F7 119.1(16) .
F8' B2 F6 115.2(13) .
F5 B2 F6 113.6(12) .
F7 B2 F6 111.6(15) .
F8' B2 F8 36.5(9) .
F5 B2 F8 102.1(13) .
F7 B2 F8 101.4(16) .
F6 B2 F8 106.9(12) .
F8' B2 F7' 98.3(17) .
F5 B2 F7' 92.5(15) .
F7 B2 F7' 34.9(12) .
F6 B2 F7' 108.1(14) .
F8 B2 F7' 132.3(18) .
Cl3 C89 Cl2 111.6(6) .
Cl4 C90 Cl5 111.1(7) .
Cl7' C91 Cl6 124.4(9) .
Cl7' C91 Cl7 26.0(5) .
Cl6 C91 Cl7 104.1(7) .
Cl9 C92 Cl8 120.4(10) .
Cl10 C93 Cl11 112.7(7) .
Cl12 C94 Cl13 105.2(9) .
Cl14 C95 Cl15 109.9(6) .
O2 C96 C96 167(3) 2_767

loop_
_geom_bond_atom_site_label_1
_geom_bond_atom_site_label_2
_geom_bond_distance
_geom_bond_site_symmetry_2
Ni1 N7 2.107(7) .
Ni1 N19 2.129(7) .
Ni1 N13 2.153(7) .
Ni1 N1 2.157(7) .
Ni1 Ni2 2.3341(16) .
Ni1 Cl1 2.389(2) .
Ni2 N8 2.014(7) .
Ni2 N20 2.028(7) .
Ni2 N14 2.043(7) .
Ni2 N2 2.046(7) .
Ni2 Ni3 2.3368(15) .
Ni3 N21 1.889(7) .
Ni3 N3 1.897(7) .
Ni3 N9 1.898(7) .
Ni3 N15 1.905(7) .
Ni3 Ni4 2.3167(15) .
Ni4 N22 1.903(7) .
Ni4 N16 1.909(7) .
Ni4 N10 1.917(7) .
Ni4 N4 1.918(6) .
Ni4 Ni5 2.3088(15) .
Ni5 N11 1.899(7) .
Ni5 N23 1.905(7) .
Ni5 N17 1.907(7) .
Ni5 N5 1.907(7) .
Ni5 Ni6 2.3526(15) .
Ni6 N6 1.906(7) .
Ni6 N24 1.909(7) .
Ni6 N12 1.915(7) .
Ni6 N18 1.916(7) .
N1 C1 1.321(10) .
N1 C5 1.362(10) .
N2 C8 1.326(11) .
N2 C5 1.362(10) .
N3 C9 1.376(10) .
N3 C8 1.380(11) .
N4 C13 1.356(10) .
N4 C9 1.357(10) .
N5 C16 1.375(10) .
N5 C13 1.385(10) .
N6 C16 1.330(10) .
N6 C17 1.428(10) .
N7 C23 1.338(11) .
N7 C27 1.376(11) .
N8 C30 1.345(10) .
N8 C27 1.390(10) .
N9 C30 1.387(10) .
N9 C31 1.388(10) .
N10 C31 1.359(10) .
N10 C35 1.376(10) .
N11 C35 1.354(10) .
N11 C38 1.375(10) .
N12 C38 1.321(10) .
N12 C39 1.428(10) .
N13 C45 1.326(11) .
N13 C49 1.382(11) .
N14 C52 1.347(10) .
N14 C49 1.366(10) .
N15 C52 1.356(10) .
N15 C53 1.373(10) .
N16 C57 1.362(10) .
N16 C53 1.367(10) .
N17 C57 1.364(10) .
N17 C60 1.385(11) .
N18 C60 1.323(10) .
N18 C61 1.432(11) .
N19 C67 1.338(10) .
N19 C71 1.354(11) .
N20 C74 1.356(11) .
N20 C71 1.372(11) .
N21 C74 1.362(11) .
N21 C75 1.372(11) .
N22 C75 1.360(11) .
N22 C79 1.384(10) .
N23 C79 1.361(10) .
N23 C82 1.374(10) .
N24 C82 1.341(10) .
N24 C83 1.427(10) .
C1 C2 1.397(12) .
C2 C3 1.339(12) .
C3 C4 1.405(12) .
C4 C6 1.409(12) .
C4 C5 1.413(12) .
C6 C7 1.342(12) .
C7 C8 1.430(12) .
C9 C10 1.395(12) .
C10 C11 1.409(12) .
C11 C12 1.410(12) .
C12 C13 1.374(12) .
C12 C14 1.415(12) .
C14 C15 1.346(12) .
C15 C16 1.431(12) .
C17 C22 1.394(13) .
C17 C18 1.403(12) .
C18 C19 1.381(13) .
C19 C20 1.362(14) .
C20 C21 1.375(13) .
C21 C22 1.392(13) .
C23 C24 1.369(13) .
C24 C25 1.365(13) .
C25 C26 1.393(12) .
C26 C27 1.392(12) .
C26 C28 1.444(12) .
C28 C29 1.349(12) .
C29 C30 1.413(12) .
C31 C32 1.412(12) .
C32 C33 1.349(12) .
C33 C34 1.416(12) .
C34 C35 1.393(11) .
C34 C36 1.449(12) .
C36 C37 1.350(12) .
C37 C38 1.448(12) .
C39 C40 1.400(12) .
C39 C44 1.405(13) .
C40 C41 1.389(12) .
C41 C42 1.386(13) .
C42 C43 1.384(13) .
C43 C44 1.370(12) .
C45 C46 1.396(12) .
C46 C47 1.358(12) .
C47 C48 1.395(12) .
C48 C49 1.399(12) .
C48 C50 1.444(12) .
C50 C51 1.366(12) .
C51 C52 1.434(12) .
C53 C54 1.407(12) .
C54 C55 1.384(12) .
C55 C56 1.418(12) .
C56 C57 1.399(11) .
C56 C58 1.417(11) .
C58 C59 1.343(11) .
C59 C60 1.426(11) .
C61 C66 1.366(12) .
C61 C62 1.401(12) .
C62 C63 1.393(12) .
C63 C64 1.348(14) .
C64 C65 1.377(13) .
C65 C66 1.370(12) .
C67 C68 1.390(13) .
C68 C69 1.366(13) .
C69 C70 1.402(13) .
C70 C71 1.391(12) .
C70 C72 1.427(13) .
C72 C73 1.366(12) .
C73 C74 1.436(13) .
C75 C76 1.407(12) .
C76 C77 1.376(12) .
C77 C78 1.418(12) .
C78 C79 1.384(11) .
C78 C80 1.417(12) .
C80 C81 1.356(12) .
C81 C82 1.436(12) .
C83 C88 1.394(12) .
C83 C84 1.398(12) .
C84 C85 1.386(13) .
C85 C86 1.372(13) .
C86 C87 1.373(13) .
C87 C88 1.382(12) .
B1 F2 1.27(2) .
B1 F3' 1.35(3) .
B1 F4' 1.37(3) .
B1 F4 1.43(3) .
B1 F1 1.45(2) .
B1 F3 1.56(3) .
B2 F8' 1.301(19) .
B2 F5 1.312(15) .
B2 F7 1.36(2) .
B2 F6 1.371(16) .
B2 F8 1.45(2) .
B2 F7' 1.49(3) .
C89 Cl3 1.756(11) .
C89 Cl2 1.775(11) .
C90 Cl4 1.746(11) .
C90 Cl5 1.754(12) .
C91 Cl7' 1.653(13) .
C91 Cl6 1.717(11) .
C91 Cl7 1.834(13) .
C92 Cl9 1.688(15) .
C92 Cl8 1.770(13) .
C93 Cl10 1.717(11) .
C93 Cl11 1.767(11) .
C94 Cl12 1.742(14) .
C94 Cl13 1.814(15) .
C95 Cl14 1.719(11) .
C95 Cl15 1.733(11) .
O2 C96 1.33(2) .
C96 C96 1.47(4) 2_767
O3 C97 1.371(10) .

_cod_duplicate_entry 7001220
